data_7230826
loop_
_publ_author_name
'Lisac, Katarina'
'Cin\<ci\'c, Dominik'

_publ_section_title
;
 Simple design for metal-based halogen-bonded cocrystals utilizing the
 M--Cl&#x22EF;I motif
;
_journal_issue 39
_journal_name_full CrystEngComm
_journal_page_first 5955
_journal_paper_doi 10.1039/C8CE00754C
_journal_volume 20
_journal_year 2018
_chemical_formula_moiety 'C20 H16 Cl2 Co N4, 2(C6 F4 I2)'
_chemical_formula_sum 'C32 H16 Cl2 Co F8 I4 N4'
_chemical_formula_weight 1245.92
_space_group_crystal_system orthorhombic
_space_group_IT_number 60
_space_group_name_Hall '-P 2n 2ab'
_space_group_name_H-M_alt 'P b c n'
_symmetry_space_group_name_Hall '-P 2n 2ab'
_symmetry_space_group_name_H-M 'P b c n'
_atom_sites_solution_hydrogens geom
_audit_creation_method SHELXL-2016/4
_audit_update_record
;
2018-05-07 deposited with the CCDC.
2018-06-05 downloaded from the CCDC.
;
_cell_angle_alpha 90
_cell_angle_beta 90
_cell_angle_gamma 90
_cell_formula_units_Z 4
_cell_length_a 14.5049(5)
_cell_length_b 8.5031(4)
_cell_length_c 30.2853(13)
_cell_measurement_reflns_used 5726
_cell_measurement_temperature 295
_cell_measurement_theta_max 36.4511
_cell_measurement_theta_min 3.7301
_cell_volume 3735.3(3)
_computing_structure_refinement 'SHELXL-2016/4 (Sheldrick, 2016)'
_diffrn_ambient_temperature 295
_diffrn_measured_fraction_theta_full 0.996
_diffrn_measured_fraction_theta_max 0.996
_diffrn_measurement_device_type 'Xcalibur, Sapphire3'
_diffrn_radiation_type MoK\a
_diffrn_radiation_wavelength 0.71073
_diffrn_reflns_av_R_equivalents 0.0429
_diffrn_reflns_av_unetI/netI 0.0420
_diffrn_reflns_Laue_measured_fraction_full 0.996
_diffrn_reflns_Laue_measured_fraction_max 0.996
_diffrn_reflns_limit_h_max 17
_diffrn_reflns_limit_h_min -17
_diffrn_reflns_limit_k_max 10
_diffrn_reflns_limit_k_min -9
_diffrn_reflns_limit_l_max 29
_diffrn_reflns_limit_l_min -36
_diffrn_reflns_number 19309
_diffrn_reflns_point_group_measured_fraction_full 0.996
_diffrn_reflns_point_group_measured_fraction_max 0.996
_diffrn_reflns_theta_full 24.996
_diffrn_reflns_theta_max 24.996
_diffrn_reflns_theta_min 3.753
_diffrn_source 'fine-focus sealed X-ray tube'
_exptl_absorpt_coefficient_mu 3.979
_exptl_absorpt_correction_T_max 1.00000
_exptl_absorpt_correction_T_min 0.63255
_exptl_absorpt_correction_type multi-scan
_exptl_absorpt_process_details
;
CrysAlis RED, Oxford Diffraction Ltd.,
Version 1.171.32.29 (release 10-06-2008 CrysAlis171 .NET)
(compiled Jun 10 2008,16:49:55)
Empirical absorption correction using spherical harmonics,
 implemented in SCALE3 ABSPACK scaling algorithm.
;
_exptl_crystal_colour red
_exptl_crystal_density_diffrn 2.216
_exptl_crystal_description prism
_exptl_crystal_F_000 2324
_exptl_crystal_size_max 0.37
_exptl_crystal_size_mid 0.35
_exptl_crystal_size_min 0.20
_refine_diff_density_max 0.562
_refine_diff_density_min -0.848
_refine_diff_density_rms 0.109
_refine_ls_extinction_method none
_refine_ls_goodness_of_fit_ref 0.858
_refine_ls_hydrogen_treatment constr
_refine_ls_matrix_type full
_refine_ls_number_parameters 231
_refine_ls_number_reflns 3271
_refine_ls_number_restraints 0
_refine_ls_restrained_S_all 0.858
_refine_ls_R_factor_all 0.0494
_refine_ls_R_factor_gt 0.0288
_refine_ls_shift/su_max 0.001
_refine_ls_shift/su_mean 0.000
_refine_ls_structure_factor_coef Fsqd
_refine_ls_weighting_details 'w=1/[\s^2^(Fo^2^)+(0.0304P)^2^] where P=(Fo^2^+2Fc^2^)/3'
_refine_ls_weighting_scheme calc
_refine_ls_wR_factor_gt 0.0551
_refine_ls_wR_factor_ref 0.0577
_reflns_Friedel_coverage 0.000
_reflns_number_gt 2230
_reflns_number_total 3271
_reflns_threshold_expression 'I > 2\s(I)'
_cod_data_source_file c8ce00754c2.cif
_cod_data_source_block shelx_CCDC3
_cod_depositor_comments 'Adding full bibliography for 7230823--7230834.cif.'
_cod_database_code 7230826
_shelx_shelxl_version_number 2016/4
_shelx_space_group_comment
;
The symmetry employed for this shelxl refinement is uniquely defined
by the following loop, which should always be used as a source of
symmetry information in preference to the above space-group names.
They are only intended as comments.
;

loop_
_space_group_symop_operation_xyz
'x, y, z'
'-x+1/2, -y+1/2, z+1/2'
'-x, y, -z+1/2'
'x+1/2, -y+1/2, -z'
'-x, -y, -z'
'x-1/2, y-1/2, -z-1/2'
'x, -y, z-1/2'
'-x-1/2, y-1/2, z'

loop_
_atom_site_label
_atom_site_type_symbol
_atom_site_fract_x
_atom_site_fract_y
_atom_site_fract_z
_atom_site_U_iso_or_equiv
_atom_site_adp_type
_atom_site_occupancy
_atom_site_site_symmetry_order
_atom_site_calc_flag
_atom_site_refinement_flags_posn
_atom_site_refinement_flags_adp
_atom_site_refinement_flags_occupancy
I1 I 0.42193(2) 0.65070(4) 0.40527(2) 0.05375(11) Uani 1 1 d . . .
I2 I 0.36083(2) 0.30752(4) 0.47322(2) 0.07321(14) Uani 1 1 d . . .
CO1 Co 0.500000 0.45690(9) 0.250000 0.0348(2) Uani 1 2 d S T P
CL1 Cl 0.46220(7) 0.65224(14) 0.30524(3) 0.0462(3) Uani 1 1 d . . .
F4 F 0.4165(2) 0.9364(3) 0.46942(9) 0.0771(9) Uani 1 1 d . . .
F1 F 0.3282(2) 0.4323(4) 0.56845(9) 0.0775(9) Uani 1 1 d . . .
N1 N 0.3606(2) 0.4354(4) 0.22744(11) 0.0365(8) Uani 1 1 d . . .
F3 F 0.3819(2) 0.9686(4) 0.55579(10) 0.0843(10) Uani 1 1 d . . .
F2 F 0.3377(2) 0.7175(4) 0.60499(9) 0.0842(10) Uani 1 1 d . . .
N2 N 0.4409(2) 0.2823(4) 0.29267(11) 0.0399(9) Uani 1 1 d . . .
C12 C 0.3695(3) 0.5341(5) 0.49827(16) 0.0444(11) Uani 1 1 d . . .
C11 C 0.3924(3) 0.6628(5) 0.47289(14) 0.0437(11) Uani 1 1 d . . .
C6 C 0.3484(3) 0.2685(5) 0.29060(14) 0.0384(10) Uani 1 1 d . . .
C5 C 0.3042(3) 0.3539(5) 0.25377(14) 0.0385(10) Uani 1 1 d . . .
C1 C 0.3250(3) 0.5052(5) 0.19190(14) 0.0466(11) Uani 1 1 d . . .
H1 H 0.364200 0.560912 0.173327 0.056 Uiso 1 1 calc R U .
C16 C 0.3961(3) 0.8075(6) 0.49280(16) 0.0500(12) Uani 1 1 d . . .
C4 C 0.2099(3) 0.3451(5) 0.24545(16) 0.0504(12) Uani 1 1 d . . .
H4 H 0.171209 0.290066 0.264417 0.060 Uiso 1 1 calc R U .
C10 C 0.4857(3) 0.2040(6) 0.32353(16) 0.0553(13) Uani 1 1 d . . .
H10 H 0.549430 0.214851 0.325144 0.066 Uiso 1 1 calc R U .
C13 C 0.3511(3) 0.5543(6) 0.54311(16) 0.0538(13) Uani 1 1 d . . .
C2 C 0.2327(3) 0.4983(6) 0.18151(15) 0.0518(12) Uani 1 1 d . . .
H2 H 0.210193 0.547166 0.156237 0.062 Uiso 1 1 calc R U .
C7 C 0.3007(3) 0.1759(5) 0.32011(15) 0.0560(13) Uani 1 1 d . . .
H7 H 0.236794 0.169086 0.318507 0.067 Uiso 1 1 calc R U .
C14 C 0.3558(3) 0.6995(6) 0.56202(15) 0.0540(13) Uani 1 1 d . . .
C15 C 0.3776(3) 0.8263(6) 0.53721(17) 0.0544(13) Uani 1 1 d . . .
C3 C 0.1753(3) 0.4188(6) 0.20888(17) 0.0570(13) Uani 1 1 d . . .
H3 H 0.112488 0.414409 0.202826 0.068 Uiso 1 1 calc R U .
C8 C 0.3477(4) 0.0943(6) 0.35168(16) 0.0661(15) Uani 1 1 d . . .
H8 H 0.316307 0.031180 0.371740 0.079 Uiso 1 1 calc R U .
C9 C 0.4425(4) 0.1069(6) 0.35344(16) 0.0656(15) Uani 1 1 d . . .
H9 H 0.476365 0.051092 0.374307 0.079 Uiso 1 1 calc R U .

loop_
_atom_site_aniso_label
_atom_site_aniso_U_11
_atom_site_aniso_U_22
_atom_site_aniso_U_33
_atom_site_aniso_U_23
_atom_site_aniso_U_13
_atom_site_aniso_U_12
I1 0.05602(18) 0.0630(2) 0.04222(17) -0.00149(16) 0.00265(15) 0.00697(17)
I2 0.0700(2) 0.0481(2) 0.1015(3) -0.0110(2) 0.0131(2) -0.00497(18)
CO1 0.0277(4) 0.0420(5) 0.0347(4) 0.000 0.0020(4) 0.000
CL1 0.0416(5) 0.0587(8) 0.0382(6) -0.0062(6) 0.0013(5) 0.0117(6)
F4 0.113(2) 0.0469(18) 0.072(2) 0.0041(16) 0.0148(18) -0.0039(17)
F1 0.088(2) 0.078(2) 0.067(2) 0.0283(17) 0.0103(17) -0.0039(17)
N1 0.0296(18) 0.040(2) 0.040(2) 0.0020(18) -0.0018(17) 0.0004(16)
F3 0.115(3) 0.063(2) 0.074(2) -0.0268(17) 0.0101(18) -0.0053(18)
F2 0.099(2) 0.112(3) 0.0410(18) -0.0065(16) 0.0102(16) 0.003(2)
N2 0.039(2) 0.042(2) 0.039(2) 0.0041(18) 0.0020(17) 0.0004(17)
C12 0.039(2) 0.042(3) 0.052(3) -0.008(2) -0.003(2) 0.004(2)
C11 0.047(2) 0.043(3) 0.042(3) 0.003(3) -0.003(2) 0.005(2)
C6 0.040(3) 0.036(2) 0.038(3) -0.004(2) 0.007(2) -0.008(2)
C5 0.034(2) 0.038(3) 0.043(3) 0.000(2) 0.003(2) -0.001(2)
C1 0.038(2) 0.055(3) 0.046(3) 0.005(2) -0.003(2) -0.002(2)
C16 0.059(3) 0.044(3) 0.046(3) 0.010(3) 0.006(2) 0.001(2)
C4 0.035(2) 0.053(3) 0.064(3) 0.003(3) 0.006(2) -0.011(2)
C10 0.045(3) 0.059(3) 0.062(3) 0.016(3) 0.001(3) 0.001(3)
C13 0.047(3) 0.068(4) 0.046(3) 0.017(3) 0.002(2) 0.002(3)
C2 0.044(3) 0.055(3) 0.056(3) 0.003(2) -0.014(2) 0.001(2)
C7 0.049(3) 0.065(4) 0.054(3) 0.007(3) 0.007(3) -0.009(3)
C14 0.062(3) 0.064(4) 0.036(3) -0.003(3) 0.004(2) 0.004(3)
C15 0.060(3) 0.049(3) 0.054(3) -0.009(3) 0.001(2) 0.001(2)
C3 0.030(2) 0.063(3) 0.079(4) -0.003(3) -0.010(3) -0.004(2)
C8 0.077(4) 0.064(4) 0.057(3) 0.024(3) 0.013(3) -0.012(3)
C9 0.075(4) 0.062(4) 0.060(3) 0.022(3) -0.003(3) 0.004(3)

loop_
_atom_type_symbol
_atom_type_description
_atom_type_scat_dispersion_real
_atom_type_scat_dispersion_imag
_atom_type_scat_source
C C 0.0033 0.0016 'International Tables Vol C Tables 4.2.6.8 and 6.1.1.4'
H H 0.0000 0.0000 'International Tables Vol C Tables 4.2.6.8 and 6.1.1.4'
N N 0.0061 0.0033 'International Tables Vol C Tables 4.2.6.8 and 6.1.1.4'
F F 0.0171 0.0103 'International Tables Vol C Tables 4.2.6.8 and 6.1.1.4'
Cl Cl 0.1484 0.1585 'International Tables Vol C Tables 4.2.6.8 and 6.1.1.4'
Co Co 0.3494 0.9721 'International Tables Vol C Tables 4.2.6.8 and 6.1.1.4'
I I -0.4742 1.8119 'International Tables Vol C Tables 4.2.6.8 and 6.1.1.4'

loop_
_geom_angle_atom_site_label_1
_geom_angle_atom_site_label_2
_geom_angle_atom_site_label_3
_geom_angle
_geom_angle_site_symmetry_1
_geom_angle_site_symmetry_3
N1 CO1 N1 170.20(18) 3_655 .
N1 CO1 N2 97.25(13) 3_655 .
N1 CO1 N2 75.86(13) . .
N1 CO1 N2 75.86(13) 3_655 3_655
N1 CO1 N2 97.25(13) . 3_655
N2 CO1 N2 92.52(18) . 3_655
N1 CO1 CL1 93.73(9) 3_655 3_655
N1 CO1 CL1 92.99(9) . 3_655
N2 CO1 CL1 168.83(9) . 3_655
N2 CO1 CL1 88.16(9) 3_655 3_655
N1 CO1 CL1 92.99(9) 3_655 .
N1 CO1 CL1 93.73(9) . .
N2 CO1 CL1 88.16(9) . .
N2 CO1 CL1 168.83(9) 3_655 .
CL1 CO1 CL1 93.33(6) 3_655 .
C1 N1 C5 118.4(3) . .
C1 N1 CO1 125.8(3) . .
C5 N1 CO1 115.6(3) . .
C10 N2 C6 118.7(4) . .
C10 N2 CO1 125.4(3) . .
C6 N2 CO1 115.5(3) . .
C11 C12 C13 119.5(4) . .
C11 C12 I2 123.2(3) . .
C13 C12 I2 117.3(4) . .
C16 C11 C12 118.5(4) . .
C16 C11 I1 117.8(3) . .
C12 C11 I1 123.7(3) . .
N2 C6 C7 121.3(4) . .
N2 C6 C5 115.1(4) . .
C7 C6 C5 123.5(4) . .
N1 C5 C4 121.4(4) . .
N1 C5 C6 116.1(3) . .
C4 C5 C6 122.5(4) . .
N1 C1 C2 122.8(4) . .
N1 C1 H1 118.6 . .
C2 C1 H1 118.6 . .
F4 C16 C11 120.7(4) . .
F4 C16 C15 117.6(4) . .
C11 C16 C15 121.6(4) . .
C3 C4 C5 118.9(4) . .
C3 C4 H4 120.6 . .
C5 C4 H4 120.6 . .
N2 C10 C9 123.0(4) . .
N2 C10 H10 118.5 . .
C9 C10 H10 118.5 . .
F1 C13 C14 118.4(4) . .
F1 C13 C12 120.9(5) . .
C14 C13 C12 120.7(4) . .
C3 C2 C1 118.6(4) . .
C3 C2 H2 120.7 . .
C1 C2 H2 120.7 . .
C8 C7 C6 119.6(4) . .
C8 C7 H7 120.2 . .
C6 C7 H7 120.2 . .
F2 C14 C15 119.7(5) . .
F2 C14 C13 120.2(5) . .
C15 C14 C13 120.1(4) . .
F3 C15 C14 120.0(5) . .
F3 C15 C16 120.4(4) . .
C14 C15 C16 119.6(4) . .
C2 C3 C4 119.9(4) . .
C2 C3 H3 120.1 . .
C4 C3 H3 120.1 . .
C7 C8 C9 119.1(4) . .
C7 C8 H8 120.5 . .
C9 C8 H8 120.5 . .
C10 C9 C8 118.3(4) . .
C10 C9 H9 120.9 . .
C8 C9 H9 120.9 . .

loop_
_geom_bond_atom_site_label_1
_geom_bond_atom_site_label_2
_geom_bond_distance
_geom_bond_site_symmetry_2
I1 C11 2.095(4) .
I2 C12 2.075(4) .
CO1 N1 2.143(3) 3_655
CO1 N1 2.143(3) .
CO1 N2 2.147(3) .
CO1 N2 2.147(3) 3_655
CO1 CL1 2.4203(12) 3_655
CO1 CL1 2.4204(12) .
F4 C16 1.338(5) .
F1 C13 1.332(5) .
N1 C1 1.333(5) .
N1 C5 1.335(5) .
F3 C15 1.336(5) .
F2 C14 1.337(5) .
N2 C10 1.319(5) .
N2 C6 1.347(5) .
C12 C11 1.378(6) .
C12 C13 1.395(6) .
C11 C16 1.371(6) .
C6 C7 1.378(6) .
C6 C5 1.478(6) .
C5 C4 1.392(5) .
C1 C2 1.376(6) .
C1 H1 0.9300 .
C16 C15 1.381(6) .
C4 C3 1.368(6) .
C4 H4 0.9300 .
C10 C9 1.377(6) .
C10 H10 0.9300 .
C13 C14 1.363(7) .
C2 C3 1.356(6) .
C2 H2 0.9300 .
C7 C8 1.364(6) .
C7 H7 0.9300 .
C14 C15 1.351(6) .
C3 H3 0.9300 .
C8 C9 1.381(7) .
C8 H8 0.9300 .
C9 H9 0.9300 .
